data_2009744
loop_
_publ_author_name
'Whittlesey, B. R.'
'Ittycheriah, I. P.'

_publ_section_title
;
 Trichlorobis(tetrahydrofuran)indium(III)
;
_journal_issue 5
_journal_name_full 'Acta Crystallographica Section C'
_journal_page_first 693
_journal_page_last 695
_journal_paper_doi 10.1107/S0108270193010613
_journal_volume 50
_journal_year 1994
_chemical_formula_sum 'C8 H16 Cl3 In O2'
_chemical_formula_weight 365.39
_symmetry_cell_setting orthorhombic
_symmetry_space_group_name_Hall '-P 2n 2ab'
_symmetry_space_group_name_H-M 'P b c n'
_atom_type_scat_source IntTabIV
_cell_angle_alpha 90.
_cell_angle_beta 90.
_cell_angle_gamma 90.
_cell_formula_units_Z 4
_cell_length_a 10.8050(10)
_cell_length_b 10.1140(10)
_cell_length_c 13.1100(10)
_cell_measurement_reflns_used 43
_cell_measurement_temperature 296
_cell_measurement_theta_max 12.476
_cell_measurement_theta_min 5.437
_cell_volume 1432.7(2)
_diffrn_measurement_device 'Siemens P4'
_diffrn_measurement_method \w/2\q
_diffrn_radiation_type MoK\a
_diffrn_radiation_wavelength 0.71073
_diffrn_reflns_av_R_equivalents 0.0151
_diffrn_reflns_limit_h_max 11
_diffrn_reflns_limit_h_min -1
_diffrn_reflns_limit_k_max 11
_diffrn_reflns_limit_k_min -1
_diffrn_reflns_limit_l_max 1
_diffrn_reflns_limit_l_min -14
_diffrn_reflns_number 1400
_diffrn_reflns_theta_max 23.15
_diffrn_standards_interval_count 97
_diffrn_standards_number 3
_exptl_absorpt_coefficient_mu 2.140
_exptl_absorpt_correction_T_max 0.9625
_exptl_absorpt_correction_T_min 0.7753
_exptl_absorpt_correction_type empirical
_exptl_crystal_colour colorless
_exptl_crystal_density_diffrn 1.694
_exptl_crystal_description plate
_exptl_crystal_size_max 0.38
_exptl_crystal_size_mid 0.36
_exptl_crystal_size_min 0.14
_refine_diff_density_max 0.52
_refine_diff_density_min -0.37
_refine_ls_goodness_of_fit_obs 1.52
_refine_ls_hydrogen_treatment noref
_refine_ls_number_parameters 65
_refine_ls_number_reflns 618
_refine_ls_R_factor_obs 0.0347
_refine_ls_shift/esd_max 0.009
_refine_ls_structure_factor_coef F
_refine_ls_weighting_details 'w = 1/[\s^2^(F) + 0.0001F^2^]'
_refine_ls_weighting_scheme calc
_refine_ls_wR_factor_obs 0.0330
_reflns_number_observed 618
_reflns_number_total 1016
_reflns_observed_criterion F>4\s(F)
_cod_data_source_file st1063.cif
_cod_data_source_block st1063_structure_1_of_1
_cod_depositor_comments
;
The following automatic conversions were performed:

'_refine_ls_weighting_scheme' value '1/[\s^2^(F) + 0.0001F^2^]' was
changed to 'calc'. New tag '_refine_ls_weighting_details' was
created. The value of the new tag was set to 'w = 1/[\s^2^(F) +
0.0001F^2^]'.

Automatic conversion script
Id: cif_fix_values 3143 2015-03-26 13:38:13Z robertas 
;
_cod_original_cell_volume 1432.8(2)
_cod_original_formula_sum 'C8 H16 Cl3 In1 O2'
_cod_database_code 2009744

loop_
_atom_site_label
_atom_site_fract_x
_atom_site_fract_y
_atom_site_fract_z
_atom_site_U_iso_or_equiv
In .5000 .10290(10) .7500 .0680(10)
Cl(1) .5000 -.1259(3) .7500 .153(2)
Cl(2) .5929(2) .2218(2) .6175(2) .1020(10)
O .3187(5) .1009(6) .6633(4) .084(2)
C(1) .2038(8) .0733(10) .7117(7) .108(5)
C(2) .1170(9) .0419(11) .6299(9) .126(5)
C(3) .1926(10) -.0152(10) .5493(9) .127(5)
C(4) .3130(10) .0524(10) .5603(7) .117(5)
H(1a) .1762 .1481 .7506 ?
H(1b) .2119 -.0017 .7561 ?
H(2a) .0788 .1220 .6062 ?
H(2b) .0532 -.0181 .6511 ?
H(3a) .1563 .0003 .4836 ?
H(3b) .2015 -.1087 .5594 ?
H(4a) .3802 -.0072 .5471 ?
H(4b) .3183 .1257 .5139 ?

loop_
_geom_angle_atom_site_label_1
_geom_angle_atom_site_label_2
_geom_angle_atom_site_label_3
_geom_angle
_geom_angle_publ_flag
Cl(1) In Cl(2) 120.90(10) yes
Cl(2) In O 90.20(10) yes
O In Cl(2') 90.30(10) yes
In O C(1) 122.2(5) yes
C(1) O C(4) 108.3(7) yes
C(1) C(2) C(3) 105.0(8) yes
O C(4) C(3) 106.7(8) yes
Cl(1) In O 89.5(2) yes
Cl(2) In Cl(2') 118.10(10) yes
O In O' 179.0(3) yes
In O C(4) 120.7(5) yes
O C(1) C(2) 106.0(8) yes
C(2) C(3) C(4) 103.9(9) yes

loop_
_geom_bond_atom_site_label_1
_geom_bond_atom_site_label_2
_geom_bond_distance
_geom_bond_publ_flag
In Cl(1) 2.314(3) yes
In O 2.265(5) yes
O C(4) 1.439(11) yes
C(2) C(3) 1.455(16) yes
In Cl(2) 2.339(2) yes
O C(1) 1.421(10) yes
C(1) C(2) 1.460(15) yes
C(3) C(4) 1.476(15) yes
